data_2002766
loop_
_publ_author_name
'Sedello, O'
'Mueller-Buschbaum, Hk'

_publ_section_title
;
Synthese und Kristallstruktur des Barium-Kupfer-TelluritTellurats Ba Cu
(Te O3) (Te O4)
;
_journal_name_full
;
Zeitschrift fuer Naturforschung, Teil B. Anorganische Chemie,
Organische Chemie (42,1987-)
;
_journal_page_first 465
_journal_page_last 468
_journal_volume 51
_journal_year 1996
_chemical_formula_structural 'Ba Cu (Te O3) (Te O4)'
_chemical_formula_sum 'Ba Cu O7 Te2'
_chemical_name_systematic 'Barium copper tellurate(IV) tellurate'
_space_group_IT_number 40
_symmetry_cell_setting orthorhombic
_symmetry_Int_Tables_number 40
_symmetry_space_group_name_Hall 'A 2 -2a'
_symmetry_space_group_name_H-M 'A m a 2'
_cell_angle_alpha 90
_cell_angle_beta 90
_cell_angle_gamma 90
_cell_formula_units_Z 4
_cell_length_a 5.4869(8)
_cell_length_b 15.4120(8)
_cell_length_c 7.2066(4)
_cell_volume 609.4
_refine_ls_R_factor_all 0.0376
_cod_database_code 2002766

loop_
_symmetry_equiv_pos_as_xyz
x,y,z
-x,-y,z
1/2-x,y,z
1/2+x,-y,z
x,1/2+y,1/2+z
-x,1/2-y,1/2+z
1/2-x,1/2+y,1/2+z
1/2+x,1/2-y,1/2+z

loop_
_atom_site_aniso_label
_atom_site_aniso_U_11
_atom_site_aniso_U_12
_atom_site_aniso_U_13
_atom_site_aniso_U_22
_atom_site_aniso_U_23
_atom_site_aniso_U_33
Ba1 0.00747(5) 0. 0. 0.00824(5) -0.00034(8) 0.00794(5)
Cu1 0.00429(11) 0. 0. 0.00968(11) -0.0003(2) 0.00597(10)
Te1 0.00341(7) 0. 0. 0.00482(5) -0.00002(6) 0.00436(5)
Te2 0.00490(8) 0. 0. 0.00597(6) -0.00055(6) 0.00662(7)
O1 0.0098(7) 0. 0. 0.0061(6) -0.0036(10) 0.0058(5)
O2 0.0068(7) -0.0045(6) -0.0012(5) 0.0121(6) 0.0007(5) 0.0095(5)
O3 0.0079(8) 0. 0. 0.0092(8) 0.0001(6) 0.0062(9)
O4 0.0094(7) -0.0017(5) -0.0026(5) 0.0059(5) 0.0009(4) 0.0068(5)
O5 0.0105(10) 0.0079(9) 0. 0.0139(9) 0. 0.0094(7)

loop_
_atom_site_label
_atom_site_type_symbol
_atom_site_symmetry_multiplicity
_atom_site_Wyckoff_symbol
_atom_site_fract_x
_atom_site_fract_y
_atom_site_fract_z
_atom_site_occupancy
_atom_site_attached_hydrogens
_atom_site_calc_flag
Ba1 Ba2+ 4 b 0.25 0.208530(11) 0.9923(4) 1. 0 d
Cu1 Cu2+ 4 b 0.25 0.12944(2) 0.50285(7) 1. 0 d
Te1 Te6+ 4 b 0.25 0.92236(1) 0.75198(2) 1. 0 d
Te2 Te4+ 4 b 0.75 0.071360(11) 0.24467(2) 1. 0 d
O1 O2- 4 b 0.75 0.13409(12) -0.0066(5) 1. 0 d
O2 O2- 8 c 0.0072(3) 0.14364(12) 0.3040(2) 1. 0 d
O3 O2- 4 b 0.25 0.9823(2) 0.5206(3) 1. 0 d
O4 O2- 8 c 0.0040(4) 0.84291(11) 0.6818(2) 1. 0 d
O5 O2- 4 a 0. 0. 0.8629(3) 1. 0 d

loop_
_atom_type_symbol
_atom_type_oxidation_number
Ba2+ 2.000
Cu2+ 2.000
Te6+ 6.000
Te4+ 4.000
O2- -2.000
